data_1570923
_publ_author_name
'Fernandez-Delgado, Elena Estirado, Samuel Rodriguez, Ana B. Luna-Giles, Francisco Vinuelas-Zahinos, Emilio Espino, Javier Pariente, Jose A.'
_publ_contact_author
;
Emilio, Vinuelas-Zahinos
Departament Inorganic Chemistry, 
University Extremadura, 
Badajoz,
;
_publ_contact_author_email emilvin@unex.es
_publ_contact_author_phone 924289300
_publ_section_title
;
 Cytotoxic Effects of New Palladium(II) Complexes with Thiazine or
 Thiazoline Derivative Ligands in Tumor Cell Lines
;
_journal_name_full Pharmaceutics
_journal_page_first 696
_journal_paper_doi 10.3390/pharmaceutics15020696
_journal_volume 15
_journal_year 2023
_chemical_formula_sum 'C6 H7 Cl2 N3 Pd S'
_chemical_formula_weight 330.51
_space_group_IT_number 12
_space_group_name_Hall '-C 2y'
_space_group_name_H-M_alt 'C 1 2/m 1'
_symmetry_cell_setting monoclinic
_symmetry_Int_Tables_number 12
_symmetry_space_group_name_Hall '-C 2y'
_symmetry_space_group_name_H-M 'C 1 2/m 1'
_atom_sites_solution_hydrogens geom
_audit_creation_date 2019-09-03T13:35:13-00:00
_audit_creation_method 'WinGX routine CIF_UPDATE'
_cell_angle_alpha 90
_cell_angle_beta 95.489(9)
_cell_angle_gamma 90
_cell_formula_units_Z 4
_cell_length_a 16.317(3)
_cell_length_b 6.7035(10)
_cell_length_c 8.7925(14)
_cell_measurement_reflns_used 1948
_cell_measurement_temperature 100(2)
_cell_measurement_theta_max 30.585
_cell_measurement_theta_min 2.325
_cell_volume 957.3(3)
_computing_cell_refinement 'BRUKER APEX3'
_computing_data_collection 'BRUKER APEX3'
_computing_structure_refinement 'SHELXL-2018/3 (Sheldrick, 2018)'
_diffrn_ambient_temperature 100(2)
_diffrn_measured_fraction_theta_full 0.999
_diffrn_measured_fraction_theta_max 0.999
_diffrn_measurement_device_type 'Bruker D8 VENTURE PHOTON III-14'
_diffrn_measurement_method 'omega and phi'
_diffrn_radiation_monochromator 'multilayer mirror'
_diffrn_radiation_type MoK\a
_diffrn_radiation_wavelength 0.71073
_diffrn_reflns_av_R_equivalents 0.0379
_diffrn_reflns_av_unetI/netI 0.0084
_diffrn_reflns_Laue_measured_fraction_full 0.999
_diffrn_reflns_Laue_measured_fraction_max 0.999
_diffrn_reflns_limit_h_max 23
_diffrn_reflns_limit_h_min -23
_diffrn_reflns_limit_k_max 9
_diffrn_reflns_limit_k_min -9
_diffrn_reflns_limit_l_max 12
_diffrn_reflns_limit_l_min -12
_diffrn_reflns_number 51610
_diffrn_reflns_point_group_measured_fraction_full 0.999
_diffrn_reflns_point_group_measured_fraction_max 0.999
_diffrn_reflns_theta_full 25.242
_diffrn_reflns_theta_max 30.494
_diffrn_reflns_theta_min 2.327
_exptl_absorpt_coefficient_mu 2.666
_exptl_absorpt_correction_type none
_exptl_crystal_colour Yellow
_exptl_crystal_density_diffrn 2.293
_exptl_crystal_description needle
_exptl_crystal_F_000 640
_exptl_crystal_size_max 0.16
_exptl_crystal_size_mid 0.05
_exptl_crystal_size_min 0.03
_refine_diff_density_max 1.777
_refine_diff_density_min -1.155
_refine_diff_density_rms 0.126
_refine_ls_extinction_method none
_refine_ls_goodness_of_fit_ref 0.875
_refine_ls_hydrogen_treatment constr
_refine_ls_matrix_type full
_refine_ls_number_parameters 79
_refine_ls_number_reflns 1579
_refine_ls_number_restraints 0
_refine_ls_restrained_S_all 0.875
_refine_ls_R_factor_all 0.0257
_refine_ls_R_factor_gt 0.0243
_refine_ls_shift/su_max 0
_refine_ls_shift/su_mean 0
_refine_ls_structure_factor_coef Fsqd
_refine_ls_weighting_details 'w=1/[\s^2^(Fo^2^)+(0.0345P)^2^+9.2973P] where P=(Fo^2^+2Fc^2^)/3'
_refine_ls_weighting_scheme calc
_refine_ls_wR_factor_gt 0.0643
_refine_ls_wR_factor_ref 0.0654
_reflns_Friedel_coverage 0
_reflns_number_gt 1506
_reflns_number_total 1579
_reflns_threshold_expression 'I > 2\s(I)'
_cod_data_source_file ccdc_deposit_PdClPzTn.cif
_cod_data_source_block 19vza003
_cod_original_sg_symbol_H-M 'C 2/m'
_cod_database_code 1570923
_shelx_shelxl_version_number 2018/3

loop_
_symmetry_equiv_pos_as_xyz
'x, y, z'
'-x, y, -z'
'x+1/2, y+1/2, z'
'-x+1/2, y+1/2, -z'
'-x, -y, -z'
'x, -y, z'
'-x+1/2, -y+1/2, -z'
'x+1/2, -y+1/2, z'

loop_
_atom_site_label
_atom_site_type_symbol
_atom_site_fract_x
_atom_site_fract_y
_atom_site_fract_z
_atom_site_U_iso_or_equiv
_atom_site_adp_type
_atom_site_occupancy
_atom_site_site_symmetry_order
_atom_site_calc_flag
_atom_site_refinement_flags_posn
_atom_site_refinement_flags_adp
_atom_site_refinement_flags_occupancy
_atom_site_disorder_assembly
_atom_site_disorder_group
Pd Pd 0.26788(2) 0.5 0.03918(3) 0.01498(8) Uani 1 2 d S T P . .
Cl1 Cl 0.18703(6) 0.5 0.23653(9) 0.02296(17) Uani 1 2 d S T P . .
Cl2 Cl 0.38730(6) 0.5 0.20064(9) 0.02232(17) Uani 1 2 d S T P . .
C1 C 0.1901(2) 0.5 -0.2593(4) 0.0168(6) Uani 1 2 d S T P . .
C2 C 0.0839(2) 0.5 -0.1080(4) 0.0206(6) Uani 1 2 d S T P . .
H2A H 0.068469 0.619714 -0.051321 0.025 Uiso 0.5 1 calc R U P . .
H2B H 0.068469 0.380286 -0.051321 0.025 Uiso 0.5 1 calc R U P . .
C3 C 0.0387(2) 0.5 -0.2682(4) 0.0249(7) Uani 1 2 d S T P . .
H3A H 0.003319 0.619751 -0.28251 0.03 Uiso 0.5 1 calc R U P . .
H3B H 0.003319 0.380249 -0.28251 0.03 Uiso 0.5 1 calc R U P . .
C4 C 0.4016(2) 0.5 -0.1968(4) 0.0211(6) Uani 1 2 d S T P . .
H4 H 0.450944 0.5 -0.130006 0.025 Uiso 1 2 calc R U P . .
C5 C 0.3980(2) 0.5 -0.3596(4) 0.0235(7) Uani 1 2 d S T P . .
H5 H 0.444114 0.5 -0.417742 0.028 Uiso 1 2 calc R U P . .
C6 C 0.3112(2) 0.5 -0.4228(5) 0.0259(8) Uani 1 2 d S T P . .
H6 H 0.287468 0.5 -0.525746 0.031 Uiso 1 2 calc R U P . .
N1 N 0.17133(19) 0.5 -0.1205(3) 0.0174(5) Uani 1 2 d S T P . .
N2 N 0.27285(19) 0.5 -0.2816(3) 0.0177(5) Uani 1 2 d S T P . .
N3 N 0.32622(19) 0.5 -0.1520(3) 0.0184(5) Uani 1 2 d S T P . .
S S 0.11405(6) 0.5 -0.40557(11) 0.0268(2) Uani 1 2 d S T P . .

loop_
_atom_site_aniso_label
_atom_site_aniso_U_11
_atom_site_aniso_U_22
_atom_site_aniso_U_33
_atom_site_aniso_U_23
_atom_site_aniso_U_13
_atom_site_aniso_U_12
Pd 0.02567(14) 0.01121(12) 0.00838(11) 0 0.00324(8) 0
Cl1 0.0372(4) 0.0202(4) 0.0125(3) 0 0.0077(3) 0
Cl2 0.0308(4) 0.0200(4) 0.0158(3) 0 0.0003(3) 0
C1 0.0263(15) 0.0132(13) 0.0109(12) 0 0.0026(11) 0
C2 0.0212(15) 0.0200(15) 0.0218(15) 0 0.0079(12) 0
C3 0.0236(16) 0.0288(18) 0.0216(16) 0 -0.0007(13) 0
C4 0.0240(15) 0.0210(15) 0.0190(15) 0 0.0059(12) 0
C5 0.0297(17) 0.0248(17) 0.0172(15) 0 0.0083(13) 0
C6 0.0270(17) 0.0071(12) 0.049(2) 0 0.0319(17) 0
N1 0.0262(14) 0.0140(12) 0.0122(12) 0 0.0033(10) 0
N2 0.0276(14) 0.0154(12) 0.0103(11) 0 0.0033(10) 0
N3 0.0281(14) 0.0158(12) 0.0117(11) 0 0.0044(10) 0
S 0.0322(5) 0.0290(5) 0.0184(4) 0 -0.0015(3) 0

loop_
_atom_type_symbol
_atom_type_description
_atom_type_scat_dispersion_real
_atom_type_scat_dispersion_imag
_atom_type_scat_source
C C 0.0033 0.0016 'International Tables Vol C Tables 4.2.6.8 and 6.1.1.4'
H H 0 0 'International Tables Vol C Tables 4.2.6.8 and 6.1.1.4'
N N 0.0061 0.0033 'International Tables Vol C Tables 4.2.6.8 and 6.1.1.4'
S S 0.1246 0.1234 'International Tables Vol C Tables 4.2.6.8 and 6.1.1.4'
Cl Cl 0.1484 0.1585 'International Tables Vol C Tables 4.2.6.8 and 6.1.1.4'
Pd Pd -0.9988 1.0072 'International Tables Vol C Tables 4.2.6.8 and 6.1.1.4'

loop_
_geom_angle_atom_site_label_1
_geom_angle_atom_site_label_2
_geom_angle_atom_site_label_3
_geom_angle
_geom_angle_site_symmetry_1
_geom_angle_site_symmetry_3
N1 Pd N3 79.50(12) . .
N1 Pd Cl1 93.43(9) . .
N3 Pd Cl1 172.93(9) . .
N1 Pd Cl2 173.82(8) . .
N3 Pd Cl2 94.31(9) . .
Cl1 Pd Cl2 92.76(4) . .
N1 C1 N2 117.3(3) . .
N1 C1 S 119.6(3) . .
N2 C1 S 123.0(2) . .
N1 C2 C3 108.9(3) . .
C2 C3 S 108.5(3) . .
N3 C4 C5 110.3(3) . .
C4 C5 C6 109.0(3) . .
N2 C6 C5 99.0(3) . .
C1 N1 C2 113.6(3) . .
C1 N1 Pd 114.9(2) . .
C2 N1 Pd 131.5(2) . .
N3 N2 C1 115.8(3) . .
N3 N2 C6 115.0(3) . .
C1 N2 C6 129.2(3) . .
C4 N3 N2 106.7(3) . .
C4 N3 Pd 140.8(3) . .
N2 N3 Pd 112.5(2) . .
C1 S C3 89.35(17) . .

loop_
_geom_bond_atom_site_label_1
_geom_bond_atom_site_label_2
_geom_bond_distance
_geom_bond_site_symmetry_2
Pd N1 2.008(3) .
Pd N3 2.009(3) .
Pd Cl1 2.2780(9) .
Pd Cl2 2.2985(10) .
C1 N1 1.286(4) .
C1 N2 1.382(5) .
C1 S 1.700(3) .
C2 N1 1.441(4) .
C2 C3 1.527(5) .
C3 S 1.804(4) .
C4 N3 1.327(5) .
C4 C5 1.427(5) .
C5 C6 1.471(6) .
C6 N2 1.442(4) .
N2 N3 1.366(4) .
